data_8105427
loop_
_publ_author_name
'Mou, Xiao-Dong'
'Wang, Hui-Yun'
'Sun, Ke-Wei'
'Luan, Ming-Zhu'
'Meng, Qing-Guo'

_publ_section_title
;
 The crystal structure of
 (6aR,6bS,8aS,8bR,9S,11aS,12aS,12bS)-10-(4-acetoxy-3-methylbutyl)-6a,8a,9-trimethyl-3,4,5,6,6a,6b,7,8,8a,8b,9,10,11a,12,12a,12b-hexadecahydro-1H-naphtho[2&#x2032;,1&#x2032;:4,5]indeno[2,1-b]furan-4-yl
 acetate, C31H48O5
;
_journal_issue 5
_journal_name_full 'Zeitschrift f\"ur Kristallographie - New Crystal Structures'
_journal_page_first 1223
_journal_page_last 1225
_journal_paper_doi 10.1515/ncrs-2020-0275
_journal_volume 235
_journal_year 2020
_chemical_absolute_configuration unk
_chemical_formula_moiety 'C31 H48 O5'
_chemical_formula_sum 'C31 H48 O5'
_chemical_formula_weight 500.69
_space_group_crystal_system monoclinic
_space_group_IT_number 4
_space_group_name_Hall 'P 2yb'
_space_group_name_H-M_alt 'P 1 21 1'
_atom_sites_solution_hydrogens geom
_atom_sites_solution_primary iterative
_cell_angle_alpha 90
_cell_angle_beta 97.922(2)
_cell_angle_gamma 90
_cell_formula_units_Z 2
_cell_length_a 11.0421(3)
_cell_length_b 6.49710(16)
_cell_length_c 20.4687(4)
_cell_measurement_reflns_used 9137
_cell_measurement_temperature 293(2)
_cell_measurement_theta_max 66.7880
_cell_measurement_theta_min 4.0100
_cell_volume 1454.44(6)
_computing_cell_refinement 'CrysAlisPro 1.171.39.46e (Rigaku OD, 2018)'
_computing_data_collection 'CrysAlisPro 1.171.39.46e (Rigaku OD, 2018)'
_computing_data_reduction 'CrysAlisPro 1.171.39.46e (Rigaku OD, 2018)'
_computing_molecular_graphics 'Olex2 (Dolomanov et al., 2009)'
_computing_publication_material 'Olex2 (Dolomanov et al., 2009)'
_computing_structure_refinement 'ShelXL (Sheldrick, 2015)'
_computing_structure_solution
;
Superflip (Palatinus & Chapuis, 2007;Palatinus & van der Lee, 2008;
Palatinus et al., 2012)
;
_diffrn_ambient_temperature 293(2)
_diffrn_detector 'CCD plate'
_diffrn_detector_area_resol_mean 10.4674
_diffrn_detector_type Atlas
_diffrn_measured_fraction_theta_full 0.996
_diffrn_measured_fraction_theta_max 0.996
_diffrn_measurement_details
;
List of Runs (angles in degrees, time in seconds):

  # Type    Start    End  Width  t~exp~   \w     \q     \k     \f   Frames
--------------------------------------------------------------------------
  1  \w    -98.00 -18.00   1.00    1.00    --  -42.20 125.00-120.00   80
  2  \w     18.00 116.00   1.00    1.00    --   42.20  38.00   0.00   98
  3  \w     18.00 116.00   1.00    1.00    --   42.20  38.00 -90.00   98
  4  \w     -3.00  92.00   1.00    1.00    --   42.20-125.00-180.00   95
  5  \w     10.00 118.00   1.00    1.00    --   42.20  77.00   0.00  108
  6  \w     60.00 169.00   1.00    1.25    --   92.50  77.00 -90.00  109
  7  \w     63.00 165.00   1.00    1.25    --   92.50  61.00  30.00  102
  8  \w     63.00 165.00   1.00    1.25    --   92.50  61.00 -30.00  102
  9  \w     63.00 165.00   1.00    1.25    --   92.50  61.00   0.00  102
 10  \w     60.00 169.00   1.00    1.25    --   92.50  77.00 -30.00  109
 11  \w     63.00 165.00   1.00    1.25    --   92.50  61.00 -60.00  102
 12  \w     10.00  85.00   1.00    1.25    --   92.50 -95.00 -30.00   75
 13  \w     60.00 169.00   1.00    1.25    --   92.50  77.00   0.00  109
 14  \w     19.00 118.00   1.00    1.25    --   92.50 -45.00   0.00   99
 15  \w     20.00 122.00   1.00    1.25    --   92.50 -61.00  30.00  102
 16  \w     60.00 169.00   1.00    1.25    --   92.50  77.00-120.00  109
 17  \w     83.00 121.00   1.00    1.25    --   92.50 -61.00-180.00   38
 18  \w     64.00  89.00   1.00    1.25    --   92.50-125.00-150.00   25
 19  \w     60.00 110.00   1.00    1.25    --   92.50  77.00 -60.00   50
 20  \w     14.00  40.00   1.00    1.25    --   92.50 -91.00-168.16   26
 21  \w     69.00  96.00   1.00    1.25    --   92.50 -91.00-168.16   27
 22  \w     23.00  92.00   1.00    1.25    --   92.50-125.00 120.00   69
 23  \w     65.00 123.00   1.00    1.25    --   92.50  61.00 -90.00   58
 24  \w     65.00 118.00   1.00    1.25    --   92.50  30.00 150.00   53
 25  \w    129.00 164.00   1.00    1.25    --   92.50  30.00 150.00   35
 26  \w     43.00  75.00   1.00    1.25    --   92.50 -95.00-120.00   32
 27  \w     60.00 101.00   1.00    1.25    --   92.50  77.00  30.00   41
 28  \w    107.00 132.00   1.00    1.25    --   92.50  77.00  30.00   25
 29  \w     20.00  58.00   1.00    1.25    --   92.50 -45.00 120.00   38
 30  \w     25.00  55.00   1.00    1.25    --   92.50 -95.00 120.00   30
 31  \w     19.00  53.00   1.00    1.25    --   92.50-125.00  90.00   34
 32  \w     19.00  67.00   1.00    1.25    --   92.50-125.00 -60.00   48
 33  \w     63.00  88.00   1.00    1.25    --   92.50  61.00  60.00   25
 34  \w     20.00  65.00   1.00    1.25    --   92.50 -61.00-180.00   45
 35  \w     20.00  61.00   1.00    1.25    --   92.50 -87.00 -25.30   41
 36  \w     19.00  46.00   1.00    1.25    --   92.50-125.00-120.00   27
 37  \w     79.00 112.00   1.00    1.25    --   92.50 125.00-120.00   33
 38  \w    103.00 128.00   1.00    1.25    --   92.50 -85.00 -16.49   25
 39  \w    116.00 142.00   1.00    1.25    --   92.50  45.00  30.00   26
 40  \w    129.00 172.00   1.00    1.25    --   92.50  15.00-150.00   43
 41  \w     17.00  96.00   1.00    1.25    --   92.50 -85.00 -16.49   79
;
_diffrn_measurement_device 'four-circle diffractometer'
_diffrn_measurement_device_type 'Xcalibur, Atlas, Gemini ultra'
_diffrn_measurement_method '\w scans'
_diffrn_orient_matrix_type 'CrysAlisPro convention (1999,Acta A55,543-557)'
_diffrn_orient_matrix_UB_11 0.0371872000
_diffrn_orient_matrix_UB_12 -0.0729773000
_diffrn_orient_matrix_UB_13 0.0715617000
_diffrn_orient_matrix_UB_21 -0.1287756000
_diffrn_orient_matrix_UB_22 0.0528307000
_diffrn_orient_matrix_UB_23 0.0159166000
_diffrn_orient_matrix_UB_31 -0.0433728000
_diffrn_orient_matrix_UB_32 -0.2193196000
_diffrn_orient_matrix_UB_33 -0.0199857000
_diffrn_radiation_monochromator mirror
_diffrn_radiation_probe x-ray
_diffrn_radiation_type CuK\a
_diffrn_radiation_wavelength 1.54184
_diffrn_reflns_av_R_equivalents 0.0427
_diffrn_reflns_av_unetI/netI 0.0230
_diffrn_reflns_Laue_measured_fraction_full 0.996
_diffrn_reflns_Laue_measured_fraction_max 0.996
_diffrn_reflns_limit_h_max 13
_diffrn_reflns_limit_h_min -13
_diffrn_reflns_limit_k_max 7
_diffrn_reflns_limit_k_min -7
_diffrn_reflns_limit_l_max 24
_diffrn_reflns_limit_l_min -24
_diffrn_reflns_number 25745
_diffrn_reflns_point_group_measured_fraction_full 0.984
_diffrn_reflns_point_group_measured_fraction_max 0.984
_diffrn_reflns_theta_full 66.889
_diffrn_reflns_theta_max 66.889
_diffrn_reflns_theta_min 4.042
_diffrn_source 'fine-focus sealed X-ray tube'
_diffrn_source_type 'Enhance Ultra (Cu) X-ray Source'
_exptl_absorpt_coefficient_mu 0.597
_exptl_absorpt_correction_T_max 1.00000
_exptl_absorpt_correction_T_min 0.69199
_exptl_absorpt_correction_type multi-scan
_exptl_absorpt_process_details
;
CrysAlisPro 1.171.39.46e (Rigaku Oxford Diffraction, 2018)
Empirical absorption correction using spherical harmonics,
 implemented in SCALE3 ABSPACK scaling algorithm.
;
_exptl_crystal_colour 'clear light colourless'
_exptl_crystal_colour_lustre clear
_exptl_crystal_colour_modifier light
_exptl_crystal_colour_primary colourless
_exptl_crystal_density_diffrn 1.143
_exptl_crystal_description block
_exptl_crystal_F_000 548
_exptl_crystal_size_max 0.26
_exptl_crystal_size_mid 0.23
_exptl_crystal_size_min 0.14
_refine_diff_density_max 0.154
_refine_diff_density_min -0.116
_refine_diff_density_rms 0.027
_refine_ls_abs_structure_details
;
 Flack x determined using 1709 quotients [(I+)-(I-)]/[(I+)+(I-)]
 (Parsons, Flack and Wagner, Acta Cryst. B69 (2013) 249-259).
;
_refine_ls_abs_structure_Flack 0.09(10)
_refine_ls_extinction_coef 0.0091(8)
_refine_ls_extinction_expression Fc^*^=kFc[1+0.001xFc^2^\l^3^/sin(2\q)]^-1/4^
_refine_ls_extinction_method 'SHELXL-2014/7 (Sheldrick 2014'
_refine_ls_goodness_of_fit_ref 1.038
_refine_ls_hydrogen_treatment constr
_refine_ls_matrix_type full
_refine_ls_number_parameters 332
_refine_ls_number_reflns 5109
_refine_ls_number_restraints 1
_refine_ls_restrained_S_all 1.038
_refine_ls_R_factor_all 0.0471
_refine_ls_R_factor_gt 0.0382
_refine_ls_shift/su_max 0.000
_refine_ls_shift/su_mean 0.000
_refine_ls_structure_factor_coef Fsqd
_refine_ls_weighting_details 'w=1/[\s^2^(Fo^2^)+(0.0533P)^2^+0.1416P] where P=(Fo^2^+2Fc^2^)/3'
_refine_ls_weighting_scheme calc
_refine_ls_wR_factor_gt 0.0940
_refine_ls_wR_factor_ref 0.1024
_reflns_Friedel_coverage 0.800
_reflns_Friedel_fraction_full 0.969
_reflns_Friedel_fraction_max 0.969
_reflns_number_gt 4423
_reflns_number_total 5109
_reflns_threshold_expression 'I > 2\s(I)'
_cod_data_source_file suppl_ncrs-2020-0275_suppl.cif
_cod_data_source_block 1
_cod_original_cell_volume 1454.45(6)
_cod_database_code 8105427
_chemical_oxdiff_formula 'C1 H1 O1'
_shelx_space_group_comment
;
The symmetry employed for this shelxl refinement is uniquely defined
by the following loop, which should always be used as a source of
symmetry information in preference to the above space-group names.
They are only intended as comments.
;
_shelx_estimated_absorpt_t_max 0.921
_shelx_estimated_absorpt_t_min 0.860
_reflns_odcompleteness_completeness 99.20
_reflns_odcompleteness_iscentric 1
_reflns_odcompleteness_theta 66.97
_olex2_refinement_description
;
1. Fixed Uiso
 At 1.2 times of:
  All C(H) groups, All C(H,H) groups
 At 1.5 times of:
  All C(H,H,H) groups
2.a Ternary CH refined with riding coordinates:
 C3(H3), C8(H8), C9(H9), C14(H14), C16(H16), C17(H17), C20(H20), C22(H22),
 C25(H25)
2.b Secondary CH2 refined with riding coordinates:
 C1(H1A,H1B), C2(H2A,H2B), C4(H4A,H4B), C7(H7A,H7B), C11(H11A,H11B), C12(H12A,
 H12B), C15(H15A,H15B), C23(H23B,H23A), C24(H24A,H24B), C26(H26A,H26B)
2.c Aromatic/amide H refined with riding coordinates:
 C6(H6)
2.d Idealised Me refined as rotating group:
 C18(H18A,H18B,H18C), C19(H19A,H19B,H19C), C21(H21A,H21B,H21C), C27(H27A,H27B,
 H27C), C29(H29A,H29C,H29B), C31(H31A,H31B,H31C)
;
_olex2_date_sample_data_collection 2019-12-11
_olex2_submission_special_instructions 'No special instructions were received'
_oxdiff_exptl_absorpt_empirical_details
;
Empirical correction (ABSPACK) includes:
- Absorption correction using spherical harmonics
- Frame scaling
;
_oxdiff_exptl_absorpt_empirical_full_max 1.282
_oxdiff_exptl_absorpt_empirical_full_min 0.704

loop_
_space_group_symop_operation_xyz
'x, y, z'
'-x, y+1/2, -z'

loop_
_atom_site_label
_atom_site_type_symbol
_atom_site_fract_x
_atom_site_fract_y
_atom_site_fract_z
_atom_site_U_iso_or_equiv
_atom_site_adp_type
_atom_site_occupancy
_atom_site_site_symmetry_order
_atom_site_calc_flag
_atom_site_refinement_flags_posn
_atom_site_refinement_flags_adp
_atom_site_refinement_flags_occupancy
_atom_site_disorder_assembly
_atom_site_disorder_group
O1 O -1.0610(2) -0.8190(5) -1.04748(12) 0.0941(8) Uani 1 1 d . . . . .
C1 C -1.1343(3) -0.4935(5) -0.83521(13) 0.0627(8) Uani 1 1 d . . . . .
H1A H -1.1844 -0.4057 -0.8115 0.075 Uiso 1 1 calc R . . . .
H1B H -1.0702 -0.4086 -0.8491 0.075 Uiso 1 1 calc R . . . .
O2 O -1.21880(18) -0.8012(4) -0.99022(9) 0.0775(7) Uani 1 1 d . . . . .
C2 C -1.2138(3) -0.5773(6) -0.89686(15) 0.0722(9) Uani 1 1 d . . . . .
H2A H -1.2833 -0.6509 -0.8841 0.087 Uiso 1 1 calc R . . . .
H2B H -1.2444 -0.4641 -0.9254 0.087 Uiso 1 1 calc R . . . .
O3 O -0.63244(15) -0.6521(3) -0.48840(8) 0.0516(4) Uani 1 1 d . . . . .
C3 C -1.1392(3) -0.7192(5) -0.93307(13) 0.0641(8) Uani 1 1 d . . . . .
H3 H -1.0715 -0.6428 -0.9479 0.077 Uiso 1 1 calc R . . . .
O4 O -0.5491(2) -0.6407(4) -0.16319(9) 0.0728(6) Uani 1 1 d . . . . .
C4 C -1.0893(3) -0.8967(5) -0.88957(14) 0.0677(8) Uani 1 1 d . . . . .
H4A H -1.1566 -0.9788 -0.8780 0.081 Uiso 1 1 calc R . . . .
H4B H -1.0394 -0.9839 -0.9135 0.081 Uiso 1 1 calc R . . . .
O5 O -0.4514(5) -0.3693(7) -0.12238(16) 0.176(2) Uani 1 1 d . . . . .
C5 C -1.0133(2) -0.8185(5) -0.82735(13) 0.0568(6) Uani 1 1 d . . . . .
C6 C -0.9006(3) -0.8863(5) -0.80981(13) 0.0648(8) Uani 1 1 d . . . . .
H6 H -0.8701 -0.9808 -0.8375 0.078 Uiso 1 1 calc R . . . .
C7 C -0.8183(2) -0.8231(5) -0.74900(13) 0.0616(7) Uani 1 1 d . . . . .
H7A H -0.7547 -0.7341 -0.7613 0.074 Uiso 1 1 calc R . . . .
H7B H -0.7793 -0.9446 -0.7281 0.074 Uiso 1 1 calc R . . . .
C8 C -0.8861(2) -0.7105(4) -0.69948(11) 0.0483(6) Uani 1 1 d . . . . .
H8 H -0.9319 -0.8116 -0.6771 0.058 Uiso 1 1 calc R . . . .
C9 C -0.9770(2) -0.5547(4) -0.73555(12) 0.0483(6) Uani 1 1 d . . . . .
H9 H -0.9289 -0.4650 -0.7606 0.058 Uiso 1 1 calc R . . . .
C10 C -1.0742(2) -0.6599(5) -0.78726(12) 0.0518(6) Uani 1 1 d . . . . .
C11 C -1.0340(2) -0.4137(5) -0.68766(13) 0.0616(7) Uani 1 1 d . . . . .
H11A H -1.0918 -0.4933 -0.6664 0.074 Uiso 1 1 calc R . . . .
H11B H -1.0793 -0.3052 -0.7128 0.074 Uiso 1 1 calc R . . . .
C12 C -0.9402(2) -0.3146(5) -0.63399(13) 0.0582(7) Uani 1 1 d . . . . .
H12A H -0.8904 -0.2172 -0.6544 0.070 Uiso 1 1 calc R . . . .
H12B H -0.9832 -0.2396 -0.6032 0.070 Uiso 1 1 calc R . . . .
C13 C -0.8578(2) -0.4767(4) -0.59653(11) 0.0451(5) Uani 1 1 d . . . . .
C14 C -0.7977(2) -0.5986(4) -0.64806(11) 0.0476(6) Uani 1 1 d . . . . .
H14 H -0.7568 -0.4959 -0.6724 0.057 Uiso 1 1 calc R . . . .
C15 C -0.6950(2) -0.7187(5) -0.60656(12) 0.0577(7) Uani 1 1 d . . . . .
H15A H -0.7264 -0.8411 -0.5876 0.069 Uiso 1 1 calc R . . . .
H15B H -0.6320 -0.7582 -0.6328 0.069 Uiso 1 1 calc R . . . .
C16 C -0.6465(2) -0.5656(4) -0.55340(12) 0.0515(6) Uani 1 1 d . . . . .
H16 H -0.5686 -0.5081 -0.5627 0.062 Uiso 1 1 calc R . . . .
C17 C -0.7427(2) -0.3916(4) -0.55291(12) 0.0470(6) Uani 1 1 d . . . . .
H17 H -0.7139 -0.2688 -0.5740 0.056 Uiso 1 1 calc R . . . .
C18 C -1.1727(3) -0.7706(6) -0.75361(16) 0.0731(9) Uani 1 1 d . . . . .
H18A H -1.1339 -0.8585 -0.7192 0.110 Uiso 1 1 calc GR . . . .
H18B H -1.2235 -0.8518 -0.7856 0.110 Uiso 1 1 calc GR . . . .
H18C H -1.2219 -0.6703 -0.7350 0.110 Uiso 1 1 calc GR . . . .
C19 C -0.9319(2) -0.6175(5) -0.55651(13) 0.0565(7) Uani 1 1 d . . . . .
H19A H -0.8776 -0.7100 -0.5302 0.085 Uiso 1 1 calc GR . . . .
H19B H -0.9897 -0.6952 -0.5861 0.085 Uiso 1 1 calc GR . . . .
H19C H -0.9748 -0.5351 -0.5282 0.085 Uiso 1 1 calc GR . . . .
C20 C -0.7443(2) -0.3468(4) -0.47912(12) 0.0479(6) Uani 1 1 d . . . . .
H20 H -0.8215 -0.3972 -0.4666 0.057 Uiso 1 1 calc R . . . .
C21 C -0.7294(3) -0.1215(5) -0.45982(16) 0.0663(7) Uani 1 1 d . . . . .
H21A H -0.7258 -0.1085 -0.4129 0.100 Uiso 1 1 calc GR . . . .
H21B H -0.7977 -0.0444 -0.4813 0.100 Uiso 1 1 calc GR . . . .
H21C H -0.6552 -0.0693 -0.4731 0.100 Uiso 1 1 calc GR . . . .
C22 C -0.6394(2) -0.4810(4) -0.44522(12) 0.0497(6) Uani 1 1 d . . . . .
H22 H -0.5629 -0.4028 -0.4419 0.060 Uiso 1 1 calc R . . . .
C23 C -0.6567(2) -0.5585(5) -0.37758(13) 0.0561(6) Uani 1 1 d . . . . .
H23B H -0.7332 -0.6336 -0.3810 0.067 Uiso 1 1 calc R . . . .
H23A H -0.6633 -0.4410 -0.3490 0.067 Uiso 1 1 calc R . . . .
C24 C -0.5552(2) -0.6966(5) -0.34567(12) 0.0566(7) Uani 1 1 d . . . . .
H24A H -0.4778 -0.6260 -0.3457 0.068 Uiso 1 1 calc R . . . .
H24B H -0.5533 -0.8199 -0.3722 0.068 Uiso 1 1 calc R . . . .
C25 C -0.5673(2) -0.7601(4) -0.27471(12) 0.0552(7) Uani 1 1 d . . . . .
H25 H -0.6543 -0.7820 -0.2720 0.066 Uiso 1 1 calc R . . . .
C26 C -0.5230(3) -0.5880(5) -0.22806(13) 0.0642(7) Uani 1 1 d . . . . .
H26A H -0.4357 -0.5686 -0.2273 0.077 Uiso 1 1 calc R . . . .
H26B H -0.5640 -0.4607 -0.2426 0.077 Uiso 1 1 calc R . . . .
C27 C -0.5002(4) -0.9599(6) -0.25542(17) 0.0840(10) Uani 1 1 d . . . . .
H27A H -0.5315 -1.0669 -0.2854 0.126 Uiso 1 1 calc GR . . . .
H27B H -0.5123 -0.9971 -0.2114 0.126 Uiso 1 1 calc GR . . . .
H27C H -0.4145 -0.9418 -0.2573 0.126 Uiso 1 1 calc GR . . . .
C28 C -1.1675(3) -0.8481(6) -1.04357(14) 0.0723(8) Uani 1 1 d . . . . .
C29 C -1.2551(4) -0.9450(9) -1.09621(18) 0.1149(16) Uani 1 1 d . . . . .
H29A H -1.2631 -1.0886 -1.0867 0.172 Uiso 1 1 calc GR . . . .
H29C H -1.2256 -0.9296 -1.1379 0.172 Uiso 1 1 calc GR . . . .
H29B H -1.3334 -0.8793 -1.0981 0.172 Uiso 1 1 calc GR . . . .
C30 C -0.5045(4) -0.5205(6) -0.11373(17) 0.0827(10) Uani 1 1 d . . . . .
C31 C -0.5335(4) -0.5951(7) -0.04934(15) 0.0978(13) Uani 1 1 d . . . . .
H31A H -0.5993 -0.5152 -0.0364 0.147 Uiso 1 1 calc GR . . . .
H31B H -0.4626 -0.5812 -0.0167 0.147 Uiso 1 1 calc GR . . . .
H31C H -0.5572 -0.7372 -0.0531 0.147 Uiso 1 1 calc GR . . . .

loop_
_atom_site_aniso_label
_atom_site_aniso_U_11
_atom_site_aniso_U_22
_atom_site_aniso_U_33
_atom_site_aniso_U_23
_atom_site_aniso_U_13
_atom_site_aniso_U_12
O1 0.0950(17) 0.109(2) 0.0828(15) -0.0175(15) 0.0296(13) -0.0122(16)
C1 0.0606(15) 0.0695(19) 0.0541(15) -0.0047(14) -0.0062(12) 0.0150(14)
O2 0.0587(11) 0.118(2) 0.0539(11) -0.0204(12) -0.0011(8) -0.0031(12)
C2 0.0630(16) 0.087(2) 0.0608(16) -0.0083(16) -0.0107(13) 0.0182(16)
O3 0.0547(9) 0.0531(10) 0.0456(9) 0.0050(8) 0.0016(7) 0.0069(8)
C3 0.0558(15) 0.082(2) 0.0517(14) -0.0095(15) -0.0016(12) -0.0016(14)
O4 0.0883(14) 0.0803(15) 0.0489(10) -0.0046(10) 0.0067(9) -0.0119(12)
C4 0.0701(17) 0.069(2) 0.0611(16) -0.0139(15) -0.0004(13) 0.0039(15)
O5 0.300(6) 0.136(3) 0.087(2) -0.025(2) 0.011(3) -0.109(4)
C5 0.0615(15) 0.0548(16) 0.0533(14) -0.0028(13) 0.0052(12) 0.0045(13)
C6 0.0694(17) 0.070(2) 0.0541(15) -0.0097(14) 0.0052(13) 0.0207(15)
C7 0.0586(15) 0.0707(19) 0.0548(14) -0.0004(14) 0.0052(12) 0.0205(14)
C8 0.0471(12) 0.0516(15) 0.0462(12) 0.0011(11) 0.0061(10) 0.0069(11)
C9 0.0443(12) 0.0518(14) 0.0473(12) 0.0018(11) 0.0017(10) 0.0060(11)
C10 0.0455(13) 0.0598(16) 0.0494(13) -0.0020(12) 0.0042(10) 0.0048(12)
C11 0.0540(14) 0.0674(19) 0.0594(15) -0.0084(14) -0.0065(12) 0.0216(14)
C12 0.0579(14) 0.0540(16) 0.0596(15) -0.0025(13) -0.0029(12) 0.0143(13)
C13 0.0391(11) 0.0474(14) 0.0479(12) 0.0016(11) 0.0027(9) 0.0034(10)
C14 0.0432(12) 0.0545(16) 0.0449(12) 0.0077(11) 0.0053(10) 0.0071(11)
C15 0.0530(14) 0.0707(19) 0.0488(13) -0.0011(13) 0.0047(11) 0.0201(13)
C16 0.0410(11) 0.0659(17) 0.0470(12) 0.0118(12) 0.0034(10) 0.0061(12)
C17 0.0416(12) 0.0480(14) 0.0511(13) 0.0089(11) 0.0050(10) -0.0030(11)
C18 0.0618(16) 0.090(2) 0.0684(18) -0.0092(17) 0.0122(14) -0.0154(17)
C19 0.0487(13) 0.0660(18) 0.0555(14) -0.0033(13) 0.0095(11) -0.0084(13)
C20 0.0426(12) 0.0468(14) 0.0532(13) 0.0028(11) 0.0029(10) -0.0023(10)
C21 0.0673(17) 0.0528(17) 0.0744(18) -0.0015(15) -0.0063(14) 0.0017(14)
C22 0.0457(13) 0.0512(15) 0.0504(13) 0.0021(12) -0.0003(10) -0.0022(11)
C23 0.0580(14) 0.0632(17) 0.0466(12) 0.0006(12) 0.0055(11) 0.0052(13)
C24 0.0594(15) 0.0612(18) 0.0485(13) 0.0035(13) 0.0056(11) 0.0061(13)
C25 0.0528(14) 0.0612(18) 0.0507(14) 0.0037(12) 0.0044(11) -0.0002(13)
C26 0.0752(18) 0.0652(19) 0.0514(14) 0.0018(14) 0.0062(13) -0.0068(15)
C27 0.115(3) 0.069(2) 0.0655(19) 0.0122(17) 0.0048(18) 0.022(2)
C28 0.079(2) 0.079(2) 0.0578(17) -0.0058(16) 0.0086(15) 0.0050(18)
C29 0.108(3) 0.162(5) 0.071(2) -0.045(3) -0.005(2) 0.000(3)
C30 0.108(3) 0.075(3) 0.0609(19) -0.0089(18) -0.0013(17) -0.006(2)
C31 0.123(3) 0.115(3) 0.0533(16) -0.008(2) 0.0039(18) 0.015(3)

loop_
_atom_type_symbol
_atom_type_description
_atom_type_scat_dispersion_real
_atom_type_scat_dispersion_imag
_atom_type_scat_source
C C 0.0181 0.0091 'International Tables Vol C Tables 4.2.6.8 and 6.1.1.4'
H H 0.0000 0.0000 'International Tables Vol C Tables 4.2.6.8 and 6.1.1.4'
O O 0.0492 0.0322 'International Tables Vol C Tables 4.2.6.8 and 6.1.1.4'

loop_
_geom_angle_atom_site_label_1
_geom_angle_atom_site_label_2
_geom_angle_atom_site_label_3
_geom_angle
_geom_angle_site_symmetry_1
_geom_angle_site_symmetry_3
C2 C1 C10 114.9(3) . .
C28 O2 C3 117.5(2) . .
C3 C2 C1 109.5(2) . .
C22 O3 C16 105.14(19) . .
O2 C3 C2 108.0(2) . .
O2 C3 C4 108.8(3) . .
C2 C3 C4 111.0(2) . .
C30 O4 C26 117.8(3) . .
C5 C4 C3 110.7(3) . .
C4 C5 C10 116.3(2) . .
C6 C5 C4 120.6(3) . .
C6 C5 C10 123.1(2) . .
C5 C6 C7 125.2(3) . .
C6 C7 C8 112.8(2) . .
C7 C8 C9 110.1(2) . .
C14 C8 C7 111.2(2) . .
C14 C8 C9 109.4(2) . .
C8 C9 C10 112.3(2) . .
C11 C9 C8 112.5(2) . .
C11 C9 C10 112.9(2) . .
C1 C10 C9 108.6(2) . .
C5 C10 C1 108.2(2) . .
C5 C10 C9 110.3(2) . .
C5 C10 C18 108.4(2) . .
C18 C10 C1 110.0(2) . .
C18 C10 C9 111.3(2) . .
C9 C11 C12 114.1(2) . .
C13 C12 C11 111.4(2) . .
C12 C13 C14 107.10(19) . .
C12 C13 C17 115.3(2) . .
C12 C13 C19 110.7(2) . .
C14 C13 C17 100.45(18) . .
C19 C13 C14 111.7(2) . .
C19 C13 C17 111.08(19) . .
C8 C14 C13 115.09(19) . .
C8 C14 C15 119.8(2) . .
C15 C14 C13 103.76(18) . .
C16 C15 C14 103.0(2) . .
O3 C16 C15 113.0(2) . .
O3 C16 C17 105.44(19) . .
C15 C16 C17 107.94(19) . .
C13 C17 C16 104.1(2) . .
C20 C17 C13 120.82(19) . .
C20 C17 C16 104.12(19) . .
C21 C20 C17 114.9(2) . .
C21 C20 C22 112.4(2) . .
C22 C20 C17 103.1(2) . .
O3 C22 C20 105.28(18) . .
O3 C22 C23 109.4(2) . .
C23 C22 C20 114.9(2) . .
C22 C23 C24 114.5(2) . .
C23 C24 C25 114.4(2) . .
C26 C25 C24 109.7(2) . .
C26 C25 C27 111.4(2) . .
C27 C25 C24 111.9(2) . .
O4 C26 C25 108.6(2) . .
O1 C28 O2 123.2(3) . .
O1 C28 C29 124.3(3) . .
O2 C28 C29 112.5(3) . .
O4 C30 C31 112.7(4) . .
O5 C30 O4 121.5(4) . .
O5 C30 C31 125.7(4) . .

loop_
_geom_bond_atom_site_label_1
_geom_bond_atom_site_label_2
_geom_bond_distance
_geom_bond_site_symmetry_2
O1 C28 1.204(4) .
C1 C2 1.535(4) .
C1 C10 1.547(4) .
O2 C3 1.463(3) .
O2 C28 1.333(4) .
C2 C3 1.499(4) .
O3 C16 1.433(3) .
O3 C22 1.429(3) .
C3 C4 1.514(4) .
O4 C26 1.438(3) .
O4 C30 1.319(4) .
C4 C5 1.513(4) .
O5 C30 1.170(5) .
C5 C6 1.322(4) .
C5 C10 1.529(4) .
C6 C7 1.494(4) .
C7 C8 1.527(4) .
C8 C9 1.540(3) .
C8 C14 1.519(3) .
C9 C10 1.558(4) .
C9 C11 1.539(4) .
C10 C18 1.543(4) .
C11 C12 1.543(4) .
C12 C13 1.528(3) .
C13 C14 1.540(3) .
C13 C17 1.551(3) .
C13 C19 1.537(4) .
C14 C15 1.533(3) .
C15 C16 1.517(4) .
C16 C17 1.552(4) .
C17 C20 1.541(3) .
C20 C21 1.519(4) .
C20 C22 1.536(3) .
C22 C23 1.510(4) .
C23 C24 1.512(4) .
C24 C25 1.533(4) .
C25 C26 1.507(4) .
C25 C27 1.520(4) .
C28 C29 1.486(5) .
C30 C31 1.480(5) .
